data_7221325
loop_
_publ_author_name
'Axel, H.'
'Mueller, W.'
'Weiss, A.'
'Schaefer, H.'

_publ_section_title
;
 Die Kristallstruktur der Phase Ba Li2 Si
;
_journal_name_full
;
Zeitschrift fuer Naturforschung, Teil B. Anorganische Chemie, Organische 
Chemie (2,1947-32,1977)
;
_journal_page_first 1081
_journal_page_last 1081
_journal_volume 22
_journal_year 1967
_chemical_formula_sum 'Ba Li2 Si'
_space_group_IT_number 59
_symmetry_space_group_name_Hall 'P 2 2ab -1ab'
_symmetry_space_group_name_H-M 'P m m n :1'
_cell_angle_alpha 90
_cell_angle_beta 90
_cell_angle_gamma 90
_cell_formula_units_Z 2
_cell_length_a 4.74
_cell_length_b 6.75
_cell_length_c 6.25
_cell_volume 199.969
_citation_journal_id_ASTM ZENBAX
_cod_data_source_file Axel_ZENBAX_1967_1592.cif
_cod_data_source_block Ba1Li2Si1
_cod_original_cell_volume 199.9687
_cod_original_sg_symbol_Hall '-P 2ab 2a (x-1/4,y-1/4,z)'
_cod_original_formula_sum 'Ba1 Li2 Si1'
_cod_database_code 7221325

loop_
_symmetry_equiv_pos_as_xyz
x,y,z
-x,-y,z
x+1/2,-y+1/2,-z
-x+1/2,y+1/2,-z
-x+1/2,-y+1/2,-z
x+1/2,y+1/2,-z
-x,y,z
x,-y,z

loop_
_atom_site_label
_atom_site_type_symbol
_atom_site_fract_x
_atom_site_fract_y
_atom_site_fract_z
_atom_site_occupancy
_atom_site_U_iso_or_equiv
Li1 Li 0 0.25 0.598 1 0.0
Si1 Si 0 0.5 0.302 1 0.0
Ba1 Ba 0 0 0.098 1 0.0
